data_7054932
loop_
_publ_author_name
'Li, Xiaoju'
'Sun, Xiaofei'
'Li, Xinxiong'
'Xu, Xiahong'

_publ_section_title
;
 Syntheses and characterizations of six Co(ii) and Mn(ii) coordination
 polymers based on amino-substituted 5-aminoisophthalate and flexible
 bis(imidazolyl) ligands
;
_journal_issue 9
_journal_name_full 'New J. Chem.'
_journal_page_first 6844
_journal_paper_doi 10.1039/C5NJ00706B
_journal_volume 39
_journal_year 2015
_chemical_formula_sum 'C22 H19 Co N5 O4'
_chemical_formula_weight 476.35
_chemical_name_systematic
; 
 ? 
;
_space_group_IT_number 14
_symmetry_cell_setting monoclinic
_symmetry_space_group_name_Hall '-P 2ybc'
_symmetry_space_group_name_H-M 'P 1 21/c 1'
_atom_sites_solution_hydrogens geom
_atom_sites_solution_primary direct
_atom_sites_solution_secondary difmap
_audit_creation_method SHELXL-97
_audit_update_record
;
2014-12-02 deposited with the CCDC.
2015-06-16 downloaded from the CCDC.
;
_cell_angle_alpha 90.00
_cell_angle_beta 102.795(9)
_cell_angle_gamma 90.00
_cell_formula_units_Z 4
_cell_length_a 10.225(5)
_cell_length_b 13.530(6)
_cell_length_c 15.503(8)
_cell_measurement_temperature 293(2)
_cell_volume 2091.5(18)
_computing_cell_refinement 'Bruker XSCANS'
_computing_data_collection 'Bruker XSCANS'
_computing_data_reduction 'Bruker SHELXTL'
_computing_molecular_graphics 'Bruker SHELXTL'
_computing_publication_material 'Bruker SHELXTL'
_computing_structure_refinement 'SHELXL-97 (Sheldrick, 2008)'
_computing_structure_solution 'SHELXS-97 (Sheldrick, 2008)'
_diffrn_ambient_temperature 293(2)
_diffrn_measured_fraction_theta_full 0.988
_diffrn_measured_fraction_theta_max 0.988
_diffrn_measurement_device_type 'rigaku MM007 CCD'
_diffrn_measurement_method 'phi and omega scans'
_diffrn_radiation_monochromator graphite
_diffrn_radiation_source 'fine-focus sealed tube'
_diffrn_radiation_type MoK\a
_diffrn_radiation_wavelength 0.71073
_diffrn_reflns_av_R_equivalents 0.0531
_diffrn_reflns_av_sigmaI/netI 0.0686
_diffrn_reflns_limit_h_max 13
_diffrn_reflns_limit_h_min -12
_diffrn_reflns_limit_k_max 17
_diffrn_reflns_limit_k_min -17
_diffrn_reflns_limit_l_max 17
_diffrn_reflns_limit_l_min -20
_diffrn_reflns_number 17615
_diffrn_reflns_theta_full 27.50
_diffrn_reflns_theta_max 27.50
_diffrn_reflns_theta_min 2.65
_exptl_absorpt_coefficient_mu 0.861
_exptl_absorpt_correction_T_max 0.8817
_exptl_absorpt_correction_T_min 0.6630
_exptl_absorpt_process_details 'SADABS (Sheldrick, 1996)'
_exptl_crystal_colour purple
_exptl_crystal_density_diffrn 1.513
_exptl_crystal_density_method 'not measured'
_exptl_crystal_description acicular
_exptl_crystal_F_000 980
_exptl_crystal_size_max 0.52
_exptl_crystal_size_mid 0.24
_exptl_crystal_size_min 0.15
_refine_diff_density_max 0.394
_refine_diff_density_min -0.404
_refine_diff_density_rms 0.073
_refine_ls_extinction_method none
_refine_ls_goodness_of_fit_ref 1.078
_refine_ls_hydrogen_treatment mixed
_refine_ls_matrix_type full
_refine_ls_number_parameters 289
_refine_ls_number_reflns 4753
_refine_ls_number_restraints 0
_refine_ls_restrained_S_all 1.078
_refine_ls_R_factor_all 0.0853
_refine_ls_R_factor_gt 0.0540
_refine_ls_shift/su_max 0.001
_refine_ls_shift/su_mean 0.000
_refine_ls_structure_factor_coef Fsqd
_refine_ls_weighting_details 'calc w=1/[\s^2^(Fo^2^)+(0.0412P)^2^+0.0000P] where P=(Fo^2^+2Fc^2^)/3'
_refine_ls_weighting_scheme calc
_refine_ls_wR_factor_gt 0.1043
_refine_ls_wR_factor_ref 0.1205
_reflns_number_gt 3604
_reflns_number_total 4753
_reflns_threshold_expression >2sigma(I)
_cod_data_source_file c5nj00706b2.cif
_cod_data_source_block 268
_cod_depositor_comments
;
The following automatic conversions were performed:

'_symmetry_cell_setting' value 'Monoclinic' changed to 'monoclinic'
according to
/usr/data/users/saulius/crontab/automatic-downloads/rss-feeds/RSC/lib/dictionaries/cif_core.dic
dictionary named 'cif_core.dic' version 2.4.2 from 2011-04-26.

Automatic conversion script
Id: cif_fix_values 3271 2015-04-21 07:52:19Z andrius 

 Adding full bibliography for 7054932--7054937.cif.
;
_cod_original_cell_volume 2091.6(17)
_cod_original_sg_symbol_H-M P21/c
_cod_database_code 7054932

loop_
_symmetry_equiv_pos_as_xyz
'x, y, z'
'-x, y+1/2, -z+1/2'
'-x, -y, -z'
'x, -y-1/2, z-1/2'

loop_
_atom_site_label
_atom_site_type_symbol
_atom_site_fract_x
_atom_site_fract_y
_atom_site_fract_z
_atom_site_U_iso_or_equiv
_atom_site_adp_type
_atom_site_occupancy
_atom_site_symmetry_multiplicity
_atom_site_calc_flag
_atom_site_refinement_flags
Co1 Co 0.73949(3) 0.69145(3) 0.96927(3) 0.03364(14) Uani 1 1 d .
O1 O 0.58853(18) 0.78674(16) 0.96258(15) 0.0443(6) Uani 1 1 d .
O2 O 0.49563(19) 0.64704(17) 0.99273(16) 0.0464(6) Uani 1 1 d .
O3 O -0.00582(19) 0.64020(17) 0.95733(16) 0.0515(6) Uani 1 1 d .
O4 O -0.11657(17) 0.78143(15) 0.94852(14) 0.0380(5) Uani 1 1 d .
N1 N 0.2326(2) 1.0481(2) 0.9628(2) 0.0592(9) Uani 1 1 d .
H1A H 0.1576 1.0789 0.9571 0.071 Uiso 1 1 calc R
H1B H 0.3057 1.0809 0.9664 0.071 Uiso 1 1 calc R
N2 N 0.6942(2) 0.58652(19) 0.87622(16) 0.0357(6) Uani 1 1 d .
N3 N 0.6243(2) 0.4492(2) 0.80622(19) 0.0491(7) Uani 1 1 d .
N4 N 0.8878(2) -0.0447(2) 0.70658(19) 0.0459(7) Uani 1 1 d .
N5 N 0.8000(2) -0.1381(2) 0.59285(17) 0.0381(6) Uani 1 1 d .
C1 C -0.0079(3) 0.7309(2) 0.9542(2) 0.0358(7) Uani 1 1 d .
C2 C 0.1194(2) 0.7884(2) 0.95839(19) 0.0326(7) Uani 1 1 d .
C3 C 0.1189(3) 0.8901(2) 0.9603(2) 0.0368(7) Uani 1 1 d .
H3 H 0.0383 0.9231 0.9576 0.044 Uiso 1 1 calc R
C4 C 0.2357(3) 0.9448(2) 0.9660(2) 0.0411(8) Uani 1 1 d .
C5 C 0.3553(3) 0.8934(2) 0.9701(2) 0.0389(7) Uani 1 1 d .
H5 H 0.4346 0.9283 0.9733 0.047 Uiso 1 1 calc R
C6 C 0.3577(3) 0.7907(2) 0.9695(2) 0.0346(7) Uani 1 1 d .
C7 C 0.2393(2) 0.7384(2) 0.9638(2) 0.0371(7) Uani 1 1 d .
H7 H 0.2405 0.6696 0.9636 0.044 Uiso 1 1 calc R
C8 C 0.4879(3) 0.7362(2) 0.9764(2) 0.0355(7) Uani 1 1 d .
C9 C 0.6320(3) 0.5020(2) 0.8800(2) 0.0379(7) Uani 1 1 d .
H9 H 0.5977 0.4817 0.9278 0.045 Uiso 1 1 calc R
C10 C 0.7294(3) 0.5876(3) 0.7955(2) 0.0472(8) Uani 1 1 d .
H10 H 0.7759 0.6381 0.7746 0.057 Uiso 1 1 calc R
C11 C 0.6854(3) 0.5035(3) 0.7514(2) 0.0601(11) Uani 1 1 d .
H11 H 0.6947 0.4860 0.6950 0.072 Uiso 1 1 calc R
C12 C 0.5673(3) 0.3503(3) 0.7889(3) 0.0660(12) Uani 1 1 d .
H12A H 0.4993 0.3518 0.7343 0.079 Uiso 1 1 calc R
H12B H 0.5235 0.3325 0.8362 0.079 Uiso 1 1 calc R
C13 C 0.6682(3) 0.2719(3) 0.7818(2) 0.0487(9) Uani 1 1 d .
C14 C 0.8050(3) 0.2810(3) 0.8176(3) 0.0657(12) Uani 1 1 d .
H14 H 0.8382 0.3384 0.8476 0.079 Uiso 1 1 calc R
C15 C 0.8911(3) 0.2059(3) 0.8088(3) 0.0591(10) Uani 1 1 d .
H15 H 0.9822 0.2135 0.8329 0.071 Uiso 1 1 calc R
C16 C 0.8466(3) 0.1198(3) 0.7657(2) 0.0429(8) Uani 1 1 d .
C17 C 0.7107(3) 0.1108(3) 0.7316(2) 0.0603(10) Uani 1 1 d .
H17 H 0.6775 0.0531 0.7020 0.072 Uiso 1 1 calc R
C18 C 0.6235(3) 0.1853(3) 0.7403(2) 0.0553(10) Uani 1 1 d .
H18 H 0.5322 0.1767 0.7175 0.066 Uiso 1 1 calc R
C19 C 0.9473(3) 0.0424(3) 0.7544(3) 0.0625(11) Uani 1 1 d .
H19A H 1.0101 0.0714 0.7230 0.075 Uiso 1 1 calc R
H19B H 0.9976 0.0223 0.8124 0.075 Uiso 1 1 calc R
C20 C 0.8710(3) -0.0578(2) 0.6191(2) 0.0423(8) Uani 1 1 d .
H20 H 0.9050 -0.0159 0.5819 0.051 Uiso 1 1 calc R
C21 C 0.7702(3) -0.1776(3) 0.6675(2) 0.0458(8) Uani 1 1 d .
H21 H 0.7205 -0.2348 0.6693 0.055 Uiso 1 1 calc R
C22 C 0.8239(3) -0.1209(3) 0.7384(2) 0.0522(9) Uani 1 1 d .
H22 H 0.8185 -0.1315 0.7968 0.063 Uiso 1 1 calc R

loop_
_atom_site_aniso_label
_atom_site_aniso_U_11
_atom_site_aniso_U_22
_atom_site_aniso_U_33
_atom_site_aniso_U_23
_atom_site_aniso_U_13
_atom_site_aniso_U_12
Co1 0.0224(2) 0.0245(2) 0.0556(3) -0.00172(18) 0.01183(17) -0.00147(16)
O1 0.0220(10) 0.0318(13) 0.0820(16) -0.0063(11) 0.0178(10) -0.0035(9)
O2 0.0297(10) 0.0310(14) 0.0808(17) 0.0038(12) 0.0174(10) 0.0034(9)
O3 0.0313(11) 0.0265(14) 0.0992(19) -0.0048(12) 0.0197(12) -0.0037(10)
O4 0.0188(9) 0.0314(12) 0.0662(14) -0.0007(10) 0.0149(9) 0.0011(8)
N1 0.0338(14) 0.0255(17) 0.123(3) -0.0094(16) 0.0267(16) -0.0013(12)
N2 0.0263(12) 0.0330(16) 0.0498(16) -0.0016(12) 0.0127(11) -0.0004(11)
N3 0.0418(14) 0.0425(19) 0.0668(19) -0.0191(15) 0.0202(14) -0.0111(13)
N4 0.0358(14) 0.0417(19) 0.0583(18) -0.0026(14) 0.0060(12) -0.0002(13)
N5 0.0293(12) 0.0350(16) 0.0509(16) 0.0030(12) 0.0113(11) -0.0004(11)
C1 0.0210(13) 0.0336(19) 0.0545(19) -0.0017(14) 0.0121(13) -0.0013(13)
C2 0.0211(13) 0.0305(17) 0.0479(18) -0.0030(13) 0.0114(12) -0.0015(12)
C3 0.0233(13) 0.0270(18) 0.062(2) -0.0012(14) 0.0147(13) 0.0022(12)
C4 0.0286(14) 0.0291(18) 0.069(2) -0.0078(15) 0.0179(14) -0.0026(13)
C5 0.0246(14) 0.0293(18) 0.065(2) -0.0073(15) 0.0142(13) -0.0045(12)
C6 0.0213(13) 0.0299(18) 0.0540(19) -0.0033(14) 0.0115(13) -0.0008(12)
C7 0.0258(14) 0.0248(17) 0.064(2) -0.0021(14) 0.0171(14) -0.0012(12)
C8 0.0211(13) 0.0340(19) 0.0524(19) -0.0070(14) 0.0105(13) -0.0004(12)
C9 0.0323(15) 0.0324(19) 0.0510(19) -0.0065(14) 0.0136(13) -0.0054(13)
C10 0.0413(17) 0.048(2) 0.056(2) 0.0043(17) 0.0197(16) 0.0010(16)
C11 0.056(2) 0.076(3) 0.052(2) -0.013(2) 0.0208(17) -0.003(2)
C12 0.047(2) 0.055(3) 0.101(3) -0.038(2) 0.026(2) -0.0193(19)
C13 0.0457(18) 0.050(2) 0.054(2) -0.0174(17) 0.0194(16) -0.0152(17)
C14 0.047(2) 0.057(3) 0.091(3) -0.035(2) 0.011(2) -0.0195(19)
C15 0.0391(19) 0.063(3) 0.073(3) -0.022(2) 0.0074(17) -0.0137(18)
C16 0.0400(17) 0.046(2) 0.0409(18) -0.0017(15) 0.0062(14) -0.0072(16)
C17 0.0452(19) 0.047(3) 0.083(3) -0.022(2) 0.0029(18) -0.0111(17)
C18 0.0384(18) 0.048(2) 0.078(3) -0.0165(19) 0.0099(17) -0.0133(16)
C19 0.0438(19) 0.060(3) 0.076(3) -0.016(2) -0.0030(17) -0.0065(19)
C20 0.0330(16) 0.039(2) 0.056(2) 0.0033(16) 0.0121(14) -0.0010(14)
C21 0.0387(17) 0.040(2) 0.060(2) 0.0107(16) 0.0132(16) -0.0040(15)
C22 0.0481(19) 0.057(3) 0.053(2) 0.0093(18) 0.0139(16) 0.0004(18)

loop_
_atom_type_symbol
_atom_type_description
_atom_type_scat_dispersion_real
_atom_type_scat_dispersion_imag
_atom_type_scat_source
C C 0.0033 0.0016 'International Tables Vol C Tables 4.2.6.8 and 6.1.1.4'
H H 0.0000 0.0000 'International Tables Vol C Tables 4.2.6.8 and 6.1.1.4'
N N 0.0061 0.0033 'International Tables Vol C Tables 4.2.6.8 and 6.1.1.4'
O O 0.0106 0.0060 'International Tables Vol C Tables 4.2.6.8 and 6.1.1.4'
Co Co 0.3494 0.9721 'International Tables Vol C Tables 4.2.6.8 and 6.1.1.4'

loop_
_geom_angle_atom_site_label_1
_geom_angle_atom_site_label_2
_geom_angle_atom_site_label_3
_geom_angle
_geom_angle_site_symmetry_1
_geom_angle_site_symmetry_3
O4 Co1 O1 100.81(9) 1_655 .
O4 Co1 N2 112.22(9) 1_655 .
O1 Co1 N2 111.57(9) . .
O4 Co1 N5 106.91(9) 1_655 4_566
O1 Co1 N5 110.64(10) . 4_566
N2 Co1 N5 113.85(11) . 4_566
C8 O1 Co1 106.54(19) . .
C1 O4 Co1 108.70(19) . 1_455
C9 N2 C10 106.0(3) . .
C9 N2 Co1 128.4(2) . .
C10 N2 Co1 125.6(2) . .
C9 N3 C11 107.1(3) . .
C9 N3 C12 126.3(3) . .
C11 N3 C12 126.5(3) . .
C20 N4 C22 107.5(3) . .
C20 N4 C19 124.7(3) . .
C22 N4 C19 127.4(3) . .
C20 N5 C21 105.7(3) . .
C20 N5 Co1 128.4(2) . 4_565
C21 N5 Co1 125.8(2) . 4_565
O3 C1 O4 122.6(2) . .
O3 C1 C2 120.5(2) . .
O4 C1 C2 116.8(3) . .
C3 C2 C7 119.6(2) . .
C3 C2 C1 120.7(2) . .
C7 C2 C1 119.7(3) . .
C2 C3 C4 121.8(3) . .
C3 C4 C5 117.9(3) . .
C3 C4 N1 121.2(3) . .
C5 C4 N1 120.8(3) . .
C6 C5 C4 120.9(3) . .
C7 C6 C5 119.6(2) . .
C7 C6 C8 120.0(3) . .
C5 C6 C8 120.4(2) . .
C2 C7 C6 120.2(3) . .
O2 C8 O1 122.3(2) . .
O2 C8 C6 120.7(2) . .
O1 C8 C6 117.0(3) . .
N2 C9 N3 111.4(3) . .
C11 C10 N2 109.0(3) . .
C10 C11 N3 106.5(3) . .
N3 C12 C13 114.1(3) . .
C18 C13 C14 117.8(3) . .
C18 C13 C12 118.5(3) . .
C14 C13 C12 123.7(3) . .
C15 C14 C13 120.4(3) . .
C16 C15 C14 121.9(3) . .
C15 C16 C17 117.4(3) . .
C15 C16 C19 119.1(3) . .
C17 C16 C19 123.5(3) . .
C18 C17 C16 121.3(3) . .
C13 C18 C17 121.3(3) . .
N4 C19 C16 113.8(3) . .
N5 C20 N4 111.1(3) . .
C22 C21 N5 109.8(3) . .
C21 C22 N4 106.0(3) . .

loop_
_geom_bond_atom_site_label_1
_geom_bond_atom_site_label_2
_geom_bond_distance
_geom_bond_site_symmetry_2
Co1 O4 1.990(2) 1_655
Co1 O1 1.996(2) .
Co1 N2 2.004(3) .
Co1 N5 2.013(3) 4_566
O1 C8 1.292(3) .
O2 C8 1.232(4) .
O3 C1 1.228(4) .
O4 C1 1.291(3) .
O4 Co1 1.9905(19) 1_455
N1 C4 1.399(4) .
N2 C9 1.316(4) .
N2 C10 1.377(4) .
N3 C9 1.336(4) .
N3 C11 1.374(4) .
N3 C12 1.460(4) .
N4 C20 1.340(4) .
N4 C22 1.370(4) .
N4 C19 1.452(4) .
N5 C20 1.319(4) .
N5 C21 1.370(4) .
N5 Co1 2.013(3) 4_565
C1 C2 1.505(4) .
C2 C3 1.376(4) .
C2 C7 1.387(4) .
C3 C4 1.391(4) .
C4 C5 1.397(4) .
C5 C6 1.390(4) .
C6 C7 1.388(4) .
C6 C8 1.504(4) .
C10 C11 1.352(5) .
C12 C13 1.501(5) .
C13 C18 1.365(5) .
C13 C14 1.391(5) .
C14 C15 1.371(5) .
C15 C16 1.370(5) .
C16 C17 1.378(4) .
C16 C19 1.506(5) .
C17 C18 1.372(5) .
C21 C22 1.352(5) .

loop_
_geom_hbond_atom_site_label_D
_geom_hbond_atom_site_label_H
_geom_hbond_atom_site_label_A
_geom_hbond_distance_DH
_geom_hbond_distance_HA
_geom_hbond_distance_DA
_geom_hbond_angle_DHA
_geom_hbond_site_symmetry_A
N1 H1A O4 0.86 2.48 3.056(3) 124.9 3_577
N1 H1B O1 0.86 2.25 2.956(3) 139.4 3_677
